data_4038920
loop_
_publ_author_name
'Su, Li-Hua'
'Geng, Chang-An'
'Li, Tian-Ze'
'Ma, Yun-Bao'
'Huang, Xiao-Yan'
'Zhang, Xue-Mei'
'Chen, Ji-Jun'

_publ_section_title
;
 Artatrovirenols A and B: Two Cagelike Sesquiterpenoids from Artemisia
 atrovirens
;
_journal_name_full 'The Journal of Organic Chemistry'
_journal_paper_doi 10.1021/acs.joc.0c01491
_journal_year 2020
_chemical_absolute_configuration ad
_chemical_formula_moiety 'C15 H18 O4'
_chemical_formula_sum 'C15 H18 O4'
_chemical_formula_weight 262.29
_space_group_crystal_system orthorhombic
_space_group_IT_number 19
_space_group_name_Hall 'P 2ac 2ab'
_space_group_name_H-M_alt 'P 21 21 21'
_atom_sites_solution_hydrogens geom
_cell_angle_alpha 90
_cell_angle_beta 90
_cell_angle_gamma 90
_cell_formula_units_Z 4
_cell_length_a 9.5399(2)
_cell_length_b 9.9824(2)
_cell_length_c 13.6680(3)
_cell_measurement_reflns_used 9879
_cell_measurement_temperature 100.(2)
_cell_measurement_theta_max 72.1174
_cell_measurement_theta_min 5.4877
_cell_volume 1301.62(5)
_computing_cell_refinement 'SAINT V8.38A (Bruker AXS Inc., 2017)'
_computing_data_collection 'Bruker Instrument Service vV6.2.9'
_computing_data_reduction 'SAINT V8.38A (Bruker AXS Inc., 2017)'
_computing_molecular_graphics 'Bruker SHELXTL'
_computing_publication_material 'Bruker SHELXTL'
_computing_structure_refinement 'SHELXL-2017/1 (Sheldrick, 2017)'
_computing_structure_solution 'SHELXT 2014/5 (Sheldrick, 2014)'
_diffrn_ambient_temperature 100.(2)
_diffrn_detector_area_resol_mean 7.3910
_diffrn_measured_fraction_theta_full 0.996
_diffrn_measured_fraction_theta_max 0.996
_diffrn_measurement_device_type 'Bruker D8 QUEST PHOTON II'
_diffrn_measurement_method '\f and \w scans'
_diffrn_radiation_monochromator 'Helixos MX multilayer Optic'
_diffrn_radiation_type 'Cu K\a'
_diffrn_radiation_wavelength 1.54178
_diffrn_reflns_av_R_equivalents 0.0386
_diffrn_reflns_av_unetI/netI 0.0281
_diffrn_reflns_limit_h_max 9
_diffrn_reflns_limit_h_min -11
_diffrn_reflns_limit_k_max 12
_diffrn_reflns_limit_k_min -12
_diffrn_reflns_limit_l_max 16
_diffrn_reflns_limit_l_min -16
_diffrn_reflns_number 13898
_diffrn_reflns_theta_full 72.33
_diffrn_reflns_theta_max 72.33
_diffrn_reflns_theta_min 5.49
_diffrn_source 'Ius Diamond'
_diffrn_source_type Microfocus
_exptl_absorpt_coefficient_mu 0.792
_exptl_absorpt_correction_T_max 0.95
_exptl_absorpt_correction_T_min 0.68
_exptl_absorpt_correction_type multi-scan
_exptl_absorpt_process_details
; 
SADABS-2016/2 - Bruker AXS area detector scaling and absorption correction 
;
_exptl_crystal_colour 'clear light colourless'
_exptl_crystal_density_diffrn 1.338
_exptl_crystal_density_method 'not measured'
_exptl_crystal_description plate
_exptl_crystal_F_000 560
_exptl_crystal_size_max 0.400
_exptl_crystal_size_mid 0.300
_exptl_crystal_size_min 0.060
_refine_diff_density_max 0.249
_refine_diff_density_min -0.300
_refine_ls_abs_structure_details
; 
  
Flack x determined using 1059 quotients [(I+)-(I-)]/[(I+)+(I-)] 
(Parsons, Flack and Wagner, Acta Cryst. B69 (2013) 249-259). 
;
_refine_ls_abs_structure_Flack 0.06(4)
_refine_ls_extinction_method none
_refine_ls_goodness_of_fit_ref 1.097
_refine_ls_hydrogen_treatment constr
_refine_ls_matrix_type full
_refine_ls_number_parameters 176
_refine_ls_number_reflns 2554
_refine_ls_number_restraints 0
_refine_ls_restrained_S_all 1.097
_refine_ls_R_factor_all 0.0308
_refine_ls_R_factor_gt 0.0306
_refine_ls_shift/su_max 0.000
_refine_ls_shift/su_mean 0.000
_refine_ls_structure_factor_coef Fsqd
_refine_ls_weighting_details 'w=1/[\s^2^(Fo^2^)+(0.0484P)^2^+0.2619P] where P=(Fo^2^+2Fc^2^)/3'
_refine_ls_weighting_scheme calc
_refine_ls_wR_factor_gt 0.0804
_refine_ls_wR_factor_ref 0.0808
_reflns_number_gt 2533
_reflns_number_total 2554
_reflns_threshold_expression 'I > 2\s(I)'
_cod_data_source_file jo0c01491_si_002.cif
_cod_data_source_block jar127b
_cod_depositor_comments
;
The following automatic conversions were performed:

data item '_exptl_absorpt_correction_type' value 'Multi-Scan' was
changed to 'multi-scan' in accordance with the
/home/data/users/saulius/crontab/automatic-downloads/rss-feeds/ACS/lib/dictionaries/cif_core.dic
dictionary named 'cif_core.dic' version 2.4.2 last updated on
2011-04-26.

Automatic conversion script
Id: cif_fix_values 7556 2019-12-06 15:28:31Z antanas 
;
_cod_database_code 4038920

loop_
_space_group_symop_operation_xyz
'x, y, z'
'x+1/2, -y+1/2, -z'
'-x, y+1/2, -z+1/2'
'-x+1/2, -y, z+1/2'

loop_
_atom_site_type_symbol
_atom_site_label
_atom_site_fract_x
_atom_site_fract_y
_atom_site_fract_z
_atom_site_U_iso_or_equiv
_atom_site_adp_type
_atom_site_calc_flag
_atom_site_refinement_flags_adp
_atom_site_refinement_flags_occupancy
_atom_site_refinement_flags_posn
_atom_site_occupancy
_atom_site_disorder_assembly
_atom_site_disorder_group
O O1 0.29879(13) 0.33887(12) 0.48818(11) 0.0208(3) Uani d . . . 1 . .
H H17 0.219814 0.305521 0.500218 0.031 Uiso calc U . R 1 . .
O O2 0.40968(13) 0.86729(12) 0.54180(9) 0.0156(3) Uani d . . . 1 . .
O O3 0.26663(12) 0.69196(11) 0.56216(8) 0.0123(3) Uani d . . . 1 . .
O O4 0.57188(12) 0.30966(12) 0.48429(10) 0.0170(3) Uani d . . . 1 . .
H H18 0.485317 0.294276 0.484039 0.026 Uiso calc U . R 1 . .
C C1 0.77210(18) 0.4762(2) 0.73855(14) 0.0201(4) Uani d . . . 1 . .
H H11 0.821244 0.544569 0.776866 0.03 Uiso calc U . R 1 . .
H H1 0.827843 0.453403 0.680665 0.03 Uiso calc U . R 1 . .
H H10 0.758697 0.395835 0.778707 0.03 Uiso calc U . R 1 . .
C C2 0.63024(17) 0.52990(17) 0.70665(13) 0.0137(4) Uani d . . . 1 . .
C C3 0.63671(17) 0.66186(16) 0.64145(13) 0.0128(3) Uani d . . . 1 . .
H H7 0.633005 0.744013 0.681943 0.015 Uiso calc U . R 1 . .
H H6 0.721486 0.663891 0.59971 0.015 Uiso calc U . R 1 . .
C C4 0.50285(17) 0.64353(15) 0.58082(12) 0.0098(3) Uani d . . . 1 . .
C C5 0.54045(16) 0.55971(16) 0.48806(12) 0.0109(3) Uani d . . . 1 . .
H H4 0.615905 0.605416 0.449786 0.013 Uiso calc U . R 1 . .
C C6 0.41204(17) 0.53522(17) 0.42322(12) 0.0130(3) Uani d . . . 1 . .
H H3 0.385373 0.62048 0.391234 0.016 Uiso calc U . R 1 . .
H H2 0.437469 0.470729 0.371132 0.016 Uiso calc U . R 1 . .
C C7 0.28597(17) 0.48106(17) 0.47927(12) 0.0137(3) Uani d . . . 1 . .
H H16 0.198586 0.502367 0.441973 0.016 Uiso calc U . R 1 . .
C C8 0.27660(17) 0.54493(16) 0.58122(12) 0.0118(3) Uani d . . . 1 . .
C C9 0.41386(16) 0.53912(15) 0.63970(12) 0.0103(3) Uani d . . . 1 . .
C C10 0.39631(17) 0.75018(16) 0.55975(11) 0.0109(3) Uani d . . . 1 . .
C C11 0.59883(16) 0.43045(16) 0.53706(13) 0.0127(3) Uani d . . . 1 . .
H H12 0.702783 0.440656 0.542797 0.015 Uiso calc U . R 1 . .
C C12 0.53707(17) 0.43655(16) 0.64073(13) 0.0122(3) Uani d . . . 1 . .
H H5 0.513944 0.347547 0.670175 0.015 Uiso calc U . R 1 . .
C C13 0.52827(19) 0.56716(18) 0.78650(13) 0.0162(4) Uani d . . . 1 . .
H H8 0.550562 0.580968 0.853488 0.019 Uiso calc U . R 1 . .
C C14 0.40201(18) 0.57721(17) 0.74661(12) 0.0138(3) Uani d . . . 1 . .
H H9 0.31867 0.603683 0.779377 0.017 Uiso calc U . R 1 . .
C C15 0.14369(17) 0.50393(18) 0.63357(14) 0.0177(4) Uani d . . . 1 . .
H H15 0.130519 0.560521 0.691434 0.027 Uiso calc U . R 1 . .
H H13 0.150898 0.409985 0.65376 0.027 Uiso calc U . R 1 . .
H H14 0.063518 0.514726 0.589436 0.027 Uiso calc U . R 1 . .

loop_
_atom_site_aniso_label
_atom_site_aniso_U_11
_atom_site_aniso_U_22
_atom_site_aniso_U_33
_atom_site_aniso_U_12
_atom_site_aniso_U_13
_atom_site_aniso_U_23
O1 0.0102(6) 0.0088(6) 0.0435(8) -0.0027(5) 0.0019(6) -0.0049(5)
O2 0.0195(6) 0.0080(5) 0.0195(6) 0.0010(5) -0.0017(5) 0.0001(4)
O3 0.0099(5) 0.0092(6) 0.0179(6) 0.0026(4) -0.0005(4) 0.0005(4)
O4 0.0102(6) 0.0098(5) 0.0311(7) 0.0017(5) -0.0002(5) -0.0066(5)
C1 0.0114(8) 0.0253(10) 0.0237(8) 0.0018(7) -0.0036(7) 0.0066(7)
C2 0.0101(7) 0.0136(8) 0.0176(8) -0.0002(6) -0.0022(6) 0.0032(6)
C3 0.0109(7) 0.0114(7) 0.0162(7) -0.0026(6) -0.0014(6) 0.0019(6)
C4 0.0086(7) 0.0068(7) 0.0139(7) -0.0015(6) 0.0014(6) 0.0010(6)
C5 0.0081(7) 0.0097(7) 0.0151(8) -0.0010(6) 0.0025(6) -0.0017(6)
C6 0.0109(8) 0.0118(7) 0.0164(7) 0.0002(6) -0.0011(7) -0.0033(6)
C7 0.0089(7) 0.0104(7) 0.0217(8) -0.0009(6) -0.0021(6) -0.0023(6)
C8 0.0084(7) 0.0081(7) 0.0190(8) 0.0012(6) -0.0002(6) 0.0024(6)
C9 0.0078(7) 0.0078(7) 0.0153(7) 0.0006(6) 0.0010(6) 0.0022(6)
C10 0.0112(8) 0.0107(7) 0.0107(7) 0.0015(6) 0.0006(6) -0.0007(6)
C11 0.0079(7) 0.0097(7) 0.0204(8) 0.0005(6) 0.0012(6) -0.0020(7)
C12 0.0083(7) 0.0087(7) 0.0196(8) 0.0011(6) 0.0007(6) 0.0038(6)
C13 0.0183(8) 0.0156(8) 0.0148(7) 0.0001(7) 0.0008(7) 0.0044(7)
C14 0.0136(8) 0.0138(7) 0.0141(7) 0.0006(6) 0.0041(7) 0.0032(6)
C15 0.0092(7) 0.0207(9) 0.0231(9) -0.0005(7) 0.0023(7) 0.0039(7)

loop_
_atom_type_symbol
_atom_type_description
_atom_type_scat_dispersion_real
_atom_type_scat_dispersion_imag
_atom_type_scat_source
C C 0.0181 0.0091 'International Tables Vol C Tables 4.2.6.8 and 6.1.1.4'
H H 0.0000 0.0000 'International Tables Vol C Tables 4.2.6.8 and 6.1.1.4'
O O 0.0492 0.0322 'International Tables Vol C Tables 4.2.6.8 and 6.1.1.4'

loop_
_geom_angle_atom_site_label_1
_geom_angle_atom_site_label_2
_geom_angle_atom_site_label_3
_geom_angle_site_symmetry_1
_geom_angle_site_symmetry_3
_geom_angle
_geom_angle_publ_flag
C7 O1 H17 . . 109.5 ?
C10 O3 C8 . . 111.36(12) ?
C11 O4 H18 . . 109.5 ?
C2 C1 H11 . . 109.5 ?
C2 C1 H1 . . 109.5 ?
H11 C1 H1 . . 109.5 ?
C2 C1 H10 . . 109.5 ?
H11 C1 H10 . . 109.5 ?
H1 C1 H10 . . 109.5 ?
C13 C2 C1 . . 116.98(15) ?
C13 C2 C12 . . 101.32(13) ?
C1 C2 C12 . . 117.31(15) ?
C13 C2 C3 . . 103.06(13) ?
C1 C2 C3 . . 114.73(14) ?
C12 C2 C3 . . 101.05(13) ?
C4 C3 C2 . . 99.88(12) ?
C4 C3 H7 . . 111.8 ?
C2 C3 H7 . . 111.8 ?
C4 C3 H6 . . 111.8 ?
C2 C3 H6 . . 111.8 ?
H7 C3 H6 . . 109.5 ?
C10 C4 C3 . . 125.70(14) ?
C10 C4 C5 . . 112.36(14) ?
C3 C4 C5 . . 108.16(13) ?
C10 C4 C9 . . 101.75(12) ?
C3 C4 C9 . . 104.65(13) ?
C5 C4 C9 . . 100.67(12) ?
C6 C5 C11 . . 113.75(13) ?
C6 C5 C4 . . 111.82(13) ?
C11 C5 C4 . . 100.20(13) ?
C6 C5 H4 . . 110.2 ?
C11 C5 H4 . . 110.2 ?
C4 C5 H4 . . 110.2 ?
C7 C6 C5 . . 113.37(14) ?
C7 C6 H3 . . 108.9 ?
C5 C6 H3 . . 108.9 ?
C7 C6 H2 . . 108.9 ?
C5 C6 H2 . . 108.9 ?
H3 C6 H2 . . 107.7 ?
O1 C7 C6 . . 109.10(13) ?
O1 C7 C8 . . 109.88(14) ?
C6 C7 C8 . . 110.77(13) ?
O1 C7 H16 . . 109.0 ?
C6 C7 H16 . . 109.0 ?
C8 C7 H16 . . 109.0 ?
O3 C8 C15 . . 107.16(13) ?
O3 C8 C7 . . 104.69(12) ?
C15 C8 C7 . . 111.46(14) ?
O3 C8 C9 . . 100.50(12) ?
C15 C8 C9 . . 117.29(13) ?
C7 C8 C9 . . 114.04(13) ?
C14 C9 C8 . . 115.43(13) ?
C14 C9 C12 . . 102.27(13) ?
C8 C9 C12 . . 132.27(14) ?
C14 C9 C4 . . 111.66(13) ?
C8 C9 C4 . . 99.76(12) ?
C12 C9 C4 . . 91.89(12) ?
O2 C10 O3 . . 120.98(15) ?
O2 C10 C4 . . 131.15(15) ?
O3 C10 C4 . . 107.87(13) ?
O4 C11 C12 . . 115.49(13) ?
O4 C11 C5 . . 114.71(14) ?
C12 C11 C5 . . 103.11(13) ?
O4 C11 H12 . . 107.7 ?
C12 C11 H12 . . 107.7 ?
C5 C11 H12 . . 107.7 ?
C11 C12 C9 . . 107.88(13) ?
C11 C12 C2 . . 109.60(13) ?
C9 C12 C2 . . 92.42(12) ?
C11 C12 H5 . . 114.9 ?
C9 C12 H5 . . 114.9 ?
C2 C12 H5 . . 114.9 ?
C14 C13 C2 . . 107.87(16) ?
C14 C13 H8 . . 126.1 ?
C2 C13 H8 . . 126.1 ?
C13 C14 C9 . . 108.06(15) ?
C13 C14 H9 . . 126.0 ?
C9 C14 H9 . . 126.0 ?
C8 C15 H15 . . 109.5 ?
C8 C15 H13 . . 109.5 ?
H15 C15 H13 . . 109.5 ?
C8 C15 H14 . . 109.5 ?
H15 C15 H14 . . 109.5 ?
H13 C15 H14 . . 109.5 ?

loop_
_geom_bond_atom_site_label_1
_geom_bond_atom_site_label_2
_geom_bond_site_symmetry_2
_geom_bond_distance
_geom_bond_publ_flag
O1 C7 . 1.430(2) ?
O1 H17 . 0.84 ?
O2 C10 . 1.201(2) ?
O3 C10 . 1.367(2) ?
O3 C8 . 1.4937(19) ?
O4 C11 . 1.4284(19) ?
O4 H18 . 0.84 ?
C1 C2 . 1.520(2) ?
C1 H11 . 0.98 ?
C1 H1 . 0.98 ?
C1 H10 . 0.98 ?
C2 C13 . 1.509(2) ?
C2 C12 . 1.572(2) ?
C2 C3 . 1.592(2) ?
C3 C4 . 1.533(2) ?
C3 H7 . 0.99 ?
C3 H6 . 0.99 ?
C4 C10 . 1.500(2) ?
C4 C5 . 1.561(2) ?
C4 C9 . 1.567(2) ?
C5 C6 . 1.532(2) ?
C5 C11 . 1.557(2) ?
C5 H4 . 1.0 ?
C6 C7 . 1.525(2) ?
C6 H3 . 0.99 ?
C6 H2 . 0.99 ?
C7 C8 . 1.535(2) ?
C7 H16 . 1.0 ?
C8 C15 . 1.512(2) ?
C8 C9 . 1.535(2) ?
C9 C14 . 1.514(2) ?
C9 C12 . 1.559(2) ?
C11 C12 . 1.536(2) ?
C11 H12 . 1.0 ?
C12 H5 . 1.0 ?
C13 C14 . 1.326(3) ?
C13 H8 . 0.95 ?
C14 H9 . 0.95 ?
C15 H15 . 0.98 ?
C15 H13 . 0.98 ?
C15 H14 . 0.98 ?

loop_
_geom_hbond_atom_site_label_D
_geom_hbond_atom_site_label_H
_geom_hbond_atom_site_label_A
_geom_hbond_site_symmetry_A
_geom_hbond_distance_DH
_geom_hbond_distance_HA
_geom_hbond_distance_DA
_geom_hbond_angle_DHA
_geom_hbond_publ_flag
O1 H17 O4 2_456 0.84 1.83 2.6506(17) 164.2 ?
O4 H18 O1 . 0.84 1.84 2.6221(17) 155.3 ?
C5 H4 O3 2_566 1.00 2.49 3.3574(19) 145.2 ?
C15 H14 O2 2_466 0.98 2.60 3.519(2) 156.2 ?

loop_
_geom_torsion_atom_site_label_1
_geom_torsion_atom_site_label_2
_geom_torsion_atom_site_label_3
_geom_torsion_atom_site_label_4
_geom_torsion_site_symmetry_1
_geom_torsion_site_symmetry_2
_geom_torsion_site_symmetry_3
_geom_torsion_site_symmetry_4
_geom_torsion
_geom_torsion_publ_flag
C13 C2 C3 C4 . . . . -80.69(15) ?
C1 C2 C3 C4 . . . . 151.03(15) ?
C12 C2 C3 C4 . . . . 23.82(15) ?
C2 C3 C4 C10 . . . . 135.29(16) ?
C2 C3 C4 C5 . . . . -87.95(14) ?
C2 C3 C4 C9 . . . . 18.74(15) ?
C10 C4 C5 C6 . . . . -37.49(18) ?
C3 C4 C5 C6 . . . . 179.49(13) ?
C9 C4 C5 C6 . . . . 70.06(15) ?
C10 C4 C5 C11 . . . . -158.35(13) ?
C3 C4 C5 C11 . . . . 58.63(15) ?
C9 C4 C5 C11 . . . . -50.80(14) ?
C11 C5 C6 C7 . . . . 62.53(18) ?
C4 C5 C6 C7 . . . . -50.10(18) ?
C5 C6 C7 O1 . . . . -84.10(16) ?
C5 C6 C7 C8 . . . . 36.97(18) ?
C10 O3 C8 C15 . . . . 150.91(13) ?
C10 O3 C8 C7 . . . . -90.61(14) ?
C10 O3 C8 C9 . . . . 27.87(15) ?
O1 C7 C8 O3 . . . . 178.88(11) ?
C6 C7 C8 O3 . . . . 58.27(16) ?
O1 C7 C8 C15 . . . . -65.60(16) ?
C6 C7 C8 C15 . . . . 173.78(14) ?
O1 C7 C8 C9 . . . . 70.03(17) ?
C6 C7 C8 C9 . . . . -50.59(17) ?
O3 C8 C9 C14 . . . . 79.52(15) ?
C15 C8 C9 C14 . . . . -36.1(2) ?
C7 C8 C9 C14 . . . . -169.07(13) ?
O3 C8 C9 C12 . . . . -141.88(16) ?
C15 C8 C9 C12 . . . . 102.5(2) ?
C7 C8 C9 C12 . . . . -30.5(2) ?
O3 C8 C9 C4 . . . . -40.25(14) ?
C15 C8 C9 C4 . . . . -155.92(14) ?
C7 C8 C9 C4 . . . . 71.16(15) ?
C10 C4 C9 C14 . . . . -82.50(15) ?
C3 C4 C9 C14 . . . . 49.59(16) ?
C5 C4 C9 C14 . . . . 161.74(13) ?
C10 C4 C9 C8 . . . . 39.98(15) ?
C3 C4 C9 C8 . . . . 172.08(13) ?
C5 C4 C9 C8 . . . . -75.77(14) ?
C10 C4 C9 C12 . . . . 173.50(13) ?
C3 C4 C9 C12 . . . . -54.41(14) ?
C5 C4 C9 C12 . . . . 57.74(14) ?
C8 O3 C10 O2 . . . . 177.31(15) ?
C8 O3 C10 C4 . . . . -1.85(17) ?
C3 C4 C10 O2 . . . . 38.6(3) ?
C5 C4 C10 O2 . . . . -96.7(2) ?
C9 C4 C10 O2 . . . . 156.46(17) ?
C3 C4 C10 O3 . . . . -142.38(15) ?
C5 C4 C10 O3 . . . . 82.36(16) ?
C9 C4 C10 O3 . . . . -24.50(16) ?
C6 C5 C11 O4 . . . . 27.24(19) ?
C4 C5 C11 O4 . . . . 146.71(13) ?
C6 C5 C11 C12 . . . . -99.17(15) ?
C4 C5 C11 C12 . . . . 20.30(15) ?
O4 C11 C12 C9 . . . . -109.17(15) ?
C5 C11 C12 C9 . . . . 16.74(16) ?
O4 C11 C12 C2 . . . . 151.51(13) ?
C5 C11 C12 C2 . . . . -82.57(15) ?
C14 C9 C12 C11 . . . . -158.25(13) ?
C8 C9 C12 C11 . . . . 59.4(2) ?
C4 C9 C12 C11 . . . . -45.59(15) ?
C14 C9 C12 C2 . . . . -46.76(14) ?
C8 C9 C12 C2 . . . . 170.92(16) ?
C4 C9 C12 C2 . . . . 65.90(13) ?
C13 C2 C12 C11 . . . . 158.39(13) ?
C1 C2 C12 C11 . . . . -73.00(18) ?
C3 C2 C12 C11 . . . . 52.49(16) ?
C13 C2 C12 C9 . . . . 48.44(14) ?
C1 C2 C12 C9 . . . . 177.05(14) ?
C3 C2 C12 C9 . . . . -57.45(14) ?
C1 C2 C13 C14 . . . . -163.78(16) ?
C12 C2 C13 C14 . . . . -34.96(18) ?
C3 C2 C13 C14 . . . . 69.35(18) ?
C2 C13 C14 C9 . . . . 3.23(19) ?
C8 C9 C14 C13 . . . . 179.98(14) ?
C12 C9 C14 C13 . . . . 30.04(18) ?
C4 C9 C14 C13 . . . . -67.01(18) ?
